data_1561088
loop_
_publ_author_name
'Ouadoudi, Omar'
'Kaehler, Tanja'
'Bolte, Michael'
'Lerner, Hans-Wolfram'
'Wagner, Matthias'

_publ_section_title
;
 One tool to bring them all: Au-catalyzed synthesis of B,O- and B,N-doped
 PAHs from boronic and borinic acids
;
_journal_issue 16
_journal_name_full 'Chemical Science'
_journal_page_first 5898
_journal_page_last 5909
_journal_paper_doi 10.1039/D1SC00543J
_journal_volume 12
_journal_year 2021
_chemical_formula_moiety 'C48 H52 B2 O2, C3 H6 O'
_chemical_formula_sum 'C51 H58 B2 O3'
_chemical_formula_weight 740.59
_space_group_crystal_system monoclinic
_space_group_IT_number 15
_space_group_name_Hall '-C 2yc'
_space_group_name_H-M_alt 'C 1 2/c 1'
_atom_sites_solution_hydrogens mixed
_atom_sites_solution_primary direct
_audit_creation_method SHELXL-2018/3
_audit_update_record
;
2021-01-26 deposited with the CCDC.	2021-03-17 downloaded from the CCDC.
;
_cell_angle_alpha 90
_cell_angle_beta 125.567(3)
_cell_angle_gamma 90
_cell_formula_units_Z 4
_cell_length_a 33.3265(16)
_cell_length_b 6.9745(2)
_cell_length_c 23.9282(12)
_cell_measurement_reflns_used 27192
_cell_measurement_temperature 173(2)
_cell_measurement_theta_max 27.89
_cell_measurement_theta_min 3.41
_cell_volume 4524.1(4)
_computing_cell_refinement 'X-Area (Stoe & Cie, 2001)'
_computing_data_collection 'X-Area (Stoe & Cie, 2001)'
_computing_data_reduction 'X-Area (Stoe & Cie, 2001)'
_computing_molecular_graphics 'XP in SHELXTL-Plus (Sheldrick, 2008)'
_computing_publication_material SHELXL
_computing_structure_refinement 'SHELXL (Sheldrick, 2008)'
_computing_structure_solution 'SHELXS (Sheldrick, 2008)'
_diffrn_ambient_temperature 173(2)
_diffrn_measured_fraction_theta_full 0.997
_diffrn_measured_fraction_theta_max 0.994
_diffrn_measurement_device_type 'STOE IPDS II two-circle-diffractometer'
_diffrn_measurement_method \w
_diffrn_radiation_type MoK\a
_diffrn_radiation_wavelength 0.71073
_diffrn_reflns_av_R_equivalents 0.0575
_diffrn_reflns_av_unetI/netI 0.0302
_diffrn_reflns_Laue_measured_fraction_full 0.997
_diffrn_reflns_Laue_measured_fraction_max 0.994
_diffrn_reflns_limit_h_max 42
_diffrn_reflns_limit_h_min -43
_diffrn_reflns_limit_k_max 9
_diffrn_reflns_limit_k_min -9
_diffrn_reflns_limit_l_max 31
_diffrn_reflns_limit_l_min -31
_diffrn_reflns_number 35502
_diffrn_reflns_point_group_measured_fraction_full 0.997
_diffrn_reflns_point_group_measured_fraction_max 0.994
_diffrn_reflns_theta_full 25.000
_diffrn_reflns_theta_max 27.576
_diffrn_reflns_theta_min 3.413
_diffrn_source 'Genix 3D I\mS microfocus X-ray source'
_exptl_absorpt_coefficient_mu 0.065
_exptl_absorpt_correction_T_max 1.000
_exptl_absorpt_correction_T_min 0.232
_exptl_absorpt_correction_type multi-scan
_exptl_absorpt_process_details 'X-Area (Stoe & Cie, 2001)'
_exptl_crystal_colour colourless
_exptl_crystal_density_diffrn 1.087
_exptl_crystal_description plate
_exptl_crystal_F_000 1592
_exptl_crystal_size_max 0.280
_exptl_crystal_size_mid 0.220
_exptl_crystal_size_min 0.090
_refine_diff_density_max 0.278
_refine_diff_density_min -0.244
_refine_diff_density_rms 0.047
_refine_ls_extinction_method none
_refine_ls_goodness_of_fit_ref 1.048
_refine_ls_hydrogen_treatment mixed
_refine_ls_matrix_type full
_refine_ls_number_parameters 290
_refine_ls_number_reflns 5184
_refine_ls_number_restraints 66
_refine_ls_restrained_S_all 1.074
_refine_ls_R_factor_all 0.0793
_refine_ls_R_factor_gt 0.0654
_refine_ls_shift/su_max 0.000
_refine_ls_shift/su_mean 0.000
_refine_ls_structure_factor_coef Fsqd
_refine_ls_weighting_details 'w=1/[\s^2^(Fo^2^)+(0.0820P)^2^+5.1192P] where P=(Fo^2^+2Fc^2^)/3'
_refine_ls_weighting_scheme calc
_refine_ls_wR_factor_gt 0.1660
_refine_ls_wR_factor_ref 0.1751
_reflns_Friedel_coverage 0.000
_reflns_number_gt 4289
_reflns_number_total 5184
_reflns_threshold_expression 'I > 2\s(I)'
_cod_data_source_file d1sc00543j2.cif
_cod_data_source_block wa2905
_cod_depositor_comments 'Adding full bibliography for 1561085--1561097.cif.'
_cod_original_sg_symbol_H-M 'C 2/c'
_cod_database_code 1561088
_shelx_shelxl_version_number 2018/3
_shelx_space_group_comment
; 
The symmetry employed for this shelxl refinement is uniquely defined 
by the following loop, which should always be used as a source of 
symmetry information in preference to the above space-group names. 
They are only intended as comments. 
;
_shelx_estimated_absorpt_t_min 0.982
_shelx_estimated_absorpt_t_max 0.994

loop_
_space_group_symop_operation_xyz
'x, y, z'
'x, -y, z+1/2'
'x+1/2, y+1/2, z'
'x+1/2, -y+1/2, z+1/2'
'-x, -y, -z'
'-x, y, -z-1/2'
'-x+1/2, -y+1/2, -z'
'-x+1/2, y+1/2, -z-1/2'

loop_
_atom_site_label
_atom_site_type_symbol
_atom_site_fract_x
_atom_site_fract_y
_atom_site_fract_z
_atom_site_U_iso_or_equiv
_atom_site_adp_type
_atom_site_occupancy
_atom_site_site_symmetry_order
_atom_site_calc_flag
_atom_site_refinement_flags_posn
_atom_site_refinement_flags_adp
_atom_site_refinement_flags_occupancy
_atom_site_disorder_assembly
_atom_site_disorder_group
B1 B 0.46453(7) 0.3538(3) 0.58267(9) 0.0254(4) Uani 1 1 d . . . . .
O1 O 0.49773(5) 0.3827(2) 0.65119(6) 0.0341(3) Uani 1 1 d . . . . .
H1 H 0.4921(9) 0.313(4) 0.6778(13) 0.054(7) Uiso 1 1 d . . . . .
C1 C 0.48095(6) 0.4373(2) 0.53739(8) 0.0241(3) Uani 1 1 d . . . . .
C2 C 0.44900(6) 0.4854(2) 0.46705(8) 0.0245(3) Uani 1 1 d . . . . .
C3 C 0.46844(6) 0.5450(2) 0.43134(8) 0.0250(3) Uani 1 1 d . . . . .
H3 H 0.446250 0.574504 0.383863 0.030 Uiso 1 1 calc R U . . .
C4 C 0.39622(6) 0.4843(3) 0.43020(8) 0.0282(4) Uani 1 1 d . . . . .
C5 C 0.35219(6) 0.4964(3) 0.39679(9) 0.0324(4) Uani 1 1 d . . . . .
C11 C 0.41646(6) 0.2312(3) 0.55381(8) 0.0270(3) Uani 1 1 d . . . . .
C12 C 0.38095(7) 0.2863(3) 0.56500(9) 0.0321(4) Uani 1 1 d . . . . .
C13 C 0.33966(7) 0.1711(3) 0.54036(10) 0.0396(5) Uani 1 1 d . . . . .
H13 H 0.315810 0.209897 0.547837 0.048 Uiso 1 1 calc R U . . .
C14 C 0.33235(8) 0.0024(3) 0.50540(11) 0.0440(5) Uani 1 1 d . . . . .
C15 C 0.36755(8) -0.0523(3) 0.49503(10) 0.0404(5) Uani 1 1 d . . . . .
H15 H 0.363097 -0.168229 0.471195 0.048 Uiso 1 1 calc R U . . .
C16 C 0.40927(7) 0.0587(3) 0.51874(9) 0.0321(4) Uani 1 1 d . . . . .
C17 C 0.38635(9) 0.4702(3) 0.60213(13) 0.0471(5) Uani 1 1 d . . . . .
H17A H 0.355029 0.500644 0.595172 0.071 Uiso 1 1 calc R U . . .
H17B H 0.395331 0.574674 0.583973 0.071 Uiso 1 1 calc R U . . .
H17C H 0.412206 0.454605 0.651335 0.071 Uiso 1 1 calc R U . . .
C18 C 0.28653(10) -0.1173(5) 0.47778(17) 0.0737(9) Uani 1 1 d . . . . .
H18A H 0.273151 -0.089993 0.504148 0.111 Uiso 1 1 calc R U . . .
H18B H 0.294984 -0.253588 0.481992 0.111 Uiso 1 1 calc R U . . .
H18C H 0.261800 -0.085684 0.429332 0.111 Uiso 1 1 calc R U . . .
C19 C 0.44719(9) -0.0132(3) 0.50827(12) 0.0443(5) Uani 1 1 d . . . . .
H19A H 0.436679 -0.137527 0.484852 0.067 Uiso 1 1 calc R U . . .
H19B H 0.479058 -0.027576 0.552959 0.067 Uiso 1 1 calc R U . . .
H19C H 0.450446 0.078906 0.480192 0.067 Uiso 1 1 calc R U . . .
C21 C 0.29950(6) 0.5088(3) 0.35940(9) 0.0318(4) Uani 1 1 d . . . . .
C22 C 0.27273(7) 0.6487(4) 0.31027(12) 0.0489(6) Uani 1 1 d . . . . .
H22 H 0.289172 0.737798 0.300041 0.059 Uiso 1 1 calc R U . . .
C23 C 0.22194(8) 0.6598(4) 0.27580(12) 0.0516(6) Uani 1 1 d . . . . .
H23 H 0.204179 0.756745 0.242121 0.062 Uiso 1 1 calc R U . . .
C24 C 0.19644(7) 0.5331(3) 0.28920(9) 0.0392(5) Uani 1 1 d . . . . .
C25 C 0.22348(7) 0.3934(4) 0.33749(11) 0.0499(6) Uani 1 1 d . . . . .
H25 H 0.206981 0.303881 0.347495 0.060 Uiso 1 1 calc R U . . .
C26 C 0.27422(7) 0.3793(4) 0.37211(11) 0.0473(5) Uani 1 1 d . . . . .
H26 H 0.291756 0.279845 0.404809 0.057 Uiso 1 1 calc R U . . .
C27 C 0.14013(7) 0.5511(4) 0.24994(11) 0.0526(6) Uani 1 1 d D . . . .
C28 C 0.1198(3) 0.3735(16) 0.2662(4) 0.067(3) Uani 0.54(2) 1 d D U P A 1
H28A H 0.127287 0.256127 0.251368 0.101 Uiso 0.54(2) 1 calc R U P A 1
H28B H 0.135485 0.367272 0.315778 0.101 Uiso 0.54(2) 1 calc R U P A 1
H28C H 0.084050 0.385810 0.241734 0.101 Uiso 0.54(2) 1 calc R U P A 1
C29 C 0.1157(6) 0.555(3) 0.1749(5) 0.104(5) Uani 0.54(2) 1 d D U P A 1
H29A H 0.124647 0.439327 0.161136 0.156 Uiso 0.54(2) 1 calc R U P A 1
H29B H 0.079847 0.558913 0.150957 0.156 Uiso 0.54(2) 1 calc R U P A 1
H29C H 0.126418 0.668676 0.162885 0.156 Uiso 0.54(2) 1 calc R U P A 1
C30 C 0.1276(5) 0.725(2) 0.2737(11) 0.135(6) Uani 0.54(2) 1 d D U P A 1
H30A H 0.144393 0.717845 0.323550 0.203 Uiso 0.54(2) 1 calc R U P A 1
H30B H 0.138462 0.840340 0.262593 0.203 Uiso 0.54(2) 1 calc R U P A 1
H30C H 0.091891 0.730577 0.250666 0.203 Uiso 0.54(2) 1 calc R U P A 1
C28' C 0.1186(5) 0.436(3) 0.2781(10) 0.136(7) Uani 0.46(2) 1 d D U P A 2
H28D H 0.082835 0.455980 0.250123 0.203 Uiso 0.46(2) 1 calc R U P A 2
H28E H 0.125625 0.300020 0.277282 0.203 Uiso 0.46(2) 1 calc R U P A 2
H28F H 0.133056 0.475716 0.325487 0.203 Uiso 0.46(2) 1 calc R U P A 2
C29' C 0.1163(4) 0.5160(18) 0.1739(4) 0.046(2) Uani 0.46(2) 1 d D U P A 2
H29D H 0.132312 0.596737 0.158650 0.069 Uiso 0.46(2) 1 calc R U P A 2
H29E H 0.120090 0.380826 0.166659 0.069 Uiso 0.46(2) 1 calc R U P A 2
H29F H 0.081128 0.548018 0.147331 0.069 Uiso 0.46(2) 1 calc R U P A 2
C30' C 0.1294(4) 0.7676(16) 0.2527(6) 0.090(4) Uani 0.46(2) 1 d D U P A 2
H30D H 0.143575 0.845406 0.234139 0.135 Uiso 0.46(2) 1 calc R U P A 2
H30E H 0.093680 0.788310 0.225354 0.135 Uiso 0.46(2) 1 calc R U P A 2
H30F H 0.144243 0.804777 0.300500 0.135 Uiso 0.46(2) 1 calc R U P A 2
O31 O 0.500000 0.1582(3) 0.750000 0.0317(4) Uani 1 2 d S T P . .
C31 C 0.500000 -0.0164(4) 0.750000 0.0314(5) Uani 1 2 d S T P . .
C32 C 0.48057(13) -0.1271(4) 0.68626(13) 0.0707(9) Uani 1 1 d . . . . .
H32A H 0.487447 -0.057680 0.657077 0.106 Uiso 1 1 calc R U . . .
H32B H 0.444864 -0.143652 0.661537 0.106 Uiso 1 1 calc R U . . .
H32C H 0.496534 -0.253052 0.697967 0.106 Uiso 1 1 calc R U . . .

loop_
_atom_site_aniso_label
_atom_site_aniso_U_11
_atom_site_aniso_U_22
_atom_site_aniso_U_33
_atom_site_aniso_U_23
_atom_site_aniso_U_13
_atom_site_aniso_U_12
B1 0.0273(9) 0.0244(9) 0.0280(8) -0.0013(7) 0.0180(7) -0.0030(7)
O1 0.0364(7) 0.0415(8) 0.0267(6) -0.0042(5) 0.0196(5) -0.0131(6)
C1 0.0244(7) 0.0228(8) 0.0262(7) -0.0017(6) 0.0153(6) -0.0048(6)
C2 0.0220(7) 0.0240(8) 0.0273(8) -0.0013(6) 0.0142(6) -0.0036(6)
C3 0.0233(7) 0.0264(8) 0.0236(7) 0.0008(6) 0.0126(6) -0.0028(6)
C4 0.0263(8) 0.0302(9) 0.0284(8) -0.0008(6) 0.0161(7) -0.0042(7)
C5 0.0257(8) 0.0382(10) 0.0313(8) -0.0011(7) 0.0156(7) -0.0039(7)
C11 0.0296(8) 0.0294(9) 0.0258(7) -0.0006(6) 0.0182(7) -0.0052(7)
C12 0.0336(9) 0.0367(10) 0.0331(9) 0.0014(7) 0.0235(8) -0.0034(7)
C13 0.0315(9) 0.0529(12) 0.0412(10) 0.0073(9) 0.0250(8) -0.0057(9)
C14 0.0377(10) 0.0486(12) 0.0407(10) 0.0023(9) 0.0199(9) -0.0185(9)
C15 0.0466(11) 0.0343(10) 0.0376(10) -0.0069(8) 0.0230(9) -0.0162(9)
C16 0.0375(9) 0.0308(9) 0.0310(8) -0.0026(7) 0.0216(8) -0.0087(7)
C17 0.0496(12) 0.0469(12) 0.0600(13) -0.0097(10) 0.0405(11) -0.0021(10)
C18 0.0539(15) 0.076(2) 0.085(2) -0.0054(16) 0.0370(15) -0.0358(14)
C19 0.0582(13) 0.0357(11) 0.0529(12) -0.0118(9) 0.0402(11) -0.0067(9)
C21 0.0227(8) 0.0423(10) 0.0280(8) -0.0003(7) 0.0133(7) -0.0023(7)
C22 0.0300(10) 0.0577(14) 0.0553(13) 0.0188(11) 0.0227(9) -0.0007(9)
C23 0.0299(10) 0.0611(15) 0.0540(13) 0.0237(11) 0.0188(9) 0.0076(10)
C24 0.0240(8) 0.0626(13) 0.0297(9) 0.0014(9) 0.0149(7) -0.0001(8)
C25 0.0273(9) 0.0760(16) 0.0423(11) 0.0150(11) 0.0179(9) -0.0078(10)
C26 0.0271(9) 0.0634(14) 0.0418(10) 0.0196(10) 0.0146(8) 0.0000(9)
C27 0.0254(9) 0.0863(18) 0.0435(11) 0.0032(12) 0.0185(9) 0.0036(11)
C28 0.016(3) 0.124(6) 0.049(3) 0.009(3) 0.011(2) -0.016(3)
C29 0.048(6) 0.163(12) 0.075(7) 0.050(6) 0.021(5) 0.007(6)
C30 0.061(5) 0.147(9) 0.207(13) -0.101(9) 0.083(7) -0.014(5)
C28' 0.060(6) 0.234(15) 0.153(11) 0.107(10) 0.085(7) 0.052(7)
C29' 0.016(3) 0.071(4) 0.033(4) -0.004(3) 0.004(3) -0.005(3)
C30' 0.037(4) 0.150(9) 0.077(5) -0.001(5) 0.030(4) 0.032(5)
O31 0.0376(9) 0.0337(10) 0.0295(8) 0.000 0.0227(8) 0.000
C31 0.0246(11) 0.0349(14) 0.0339(12) 0.000 0.0166(10) 0.000
C32 0.098(2) 0.0401(13) 0.0432(12) -0.0094(10) 0.0237(14) -0.0012(13)

loop_
_atom_type_symbol
_atom_type_description
_atom_type_scat_dispersion_real
_atom_type_scat_dispersion_imag
_atom_type_scat_source
C C 0.0033 0.0016 'International Tables Vol C Tables 4.2.6.8 and 6.1.1.4'
H H 0.0000 0.0000 'International Tables Vol C Tables 4.2.6.8 and 6.1.1.4'
B B 0.0013 0.0007 'International Tables Vol C Tables 4.2.6.8 and 6.1.1.4'
O O 0.0106 0.0060 'International Tables Vol C Tables 4.2.6.8 and 6.1.1.4'

loop_
_geom_angle_atom_site_label_1
_geom_angle_atom_site_label_2
_geom_angle_atom_site_label_3
_geom_angle
_geom_angle_site_symmetry_1
_geom_angle_site_symmetry_3
_geom_angle_publ_flag
O1 B1 C11 121.05(14) . . ?
O1 B1 C1 114.15(14) . . ?
C11 B1 C1 124.59(14) . . ?
B1 O1 H1 114.4(17) . . ?
C3 C1 C2 117.11(14) 5_666 . ?
C3 C1 B1 117.16(14) 5_666 . ?
C2 C1 B1 125.62(14) . . ?
C3 C2 C1 120.09(14) . . ?
C3 C2 C4 117.50(15) . . ?
C1 C2 C4 122.35(14) . . ?
C1 C3 C2 122.79(15) 5_666 . ?
C1 C3 H3 118.6 5_666 . ?
C2 C3 H3 118.6 . . ?
C5 C4 C2 174.70(19) . . ?
C4 C5 C21 177.45(19) . . ?
C16 C11 C12 118.45(16) . . ?
C16 C11 B1 120.18(15) . . ?
C12 C11 B1 121.31(16) . . ?
C13 C12 C11 119.56(18) . . ?
C13 C12 C17 119.28(17) . . ?
C11 C12 C17 121.15(16) . . ?
C14 C13 C12 122.04(18) . . ?
C14 C13 H13 119.0 . . ?
C12 C13 H13 119.0 . . ?
C13 C14 C15 118.24(17) . . ?
C13 C14 C18 120.8(2) . . ?
C15 C14 C18 120.9(2) . . ?
C14 C15 C16 121.52(19) . . ?
C14 C15 H15 119.2 . . ?
C16 C15 H15 119.2 . . ?
C15 C16 C11 120.18(17) . . ?
C15 C16 C19 118.80(18) . . ?
C11 C16 C19 120.98(16) . . ?
C12 C17 H17A 109.5 . . ?
C12 C17 H17B 109.5 . . ?
H17A C17 H17B 109.5 . . ?
C12 C17 H17C 109.5 . . ?
H17A C17 H17C 109.5 . . ?
H17B C17 H17C 109.5 . . ?
C14 C18 H18A 109.5 . . ?
C14 C18 H18B 109.5 . . ?
H18A C18 H18B 109.5 . . ?
C14 C18 H18C 109.5 . . ?
H18A C18 H18C 109.5 . . ?
H18B C18 H18C 109.5 . . ?
C16 C19 H19A 109.5 . . ?
C16 C19 H19B 109.5 . . ?
H19A C19 H19B 109.5 . . ?
C16 C19 H19C 109.5 . . ?
H19A C19 H19C 109.5 . . ?
H19B C19 H19C 109.5 . . ?
C22 C21 C26 118.26(17) . . ?
C22 C21 C5 121.50(17) . . ?
C26 C21 C5 120.24(17) . . ?
C21 C22 C23 120.35(19) . . ?
C21 C22 H22 119.8 . . ?
C23 C22 H22 119.8 . . ?
C24 C23 C22 121.8(2) . . ?
C24 C23 H23 119.1 . . ?
C22 C23 H23 119.1 . . ?
C25 C24 C23 117.15(17) . . ?
C25 C24 C27 122.81(19) . . ?
C23 C24 C27 120.03(19) . . ?
C24 C25 C26 121.88(19) . . ?
C24 C25 H25 119.1 . . ?
C26 C25 H25 119.1 . . ?
C21 C26 C25 120.56(19) . . ?
C21 C26 H26 119.7 . . ?
C25 C26 H26 119.7 . . ?
C30 C27 C29 111.6(9) . . ?
C30 C27 C24 110.1(5) . . ?
C29 C27 C24 110.9(6) . . ?
C28' C27 C24 114.9(6) . . ?
C30 C27 C28 106.9(8) . . ?
C29 C27 C28 107.7(7) . . ?
C24 C27 C28 109.5(4) . . ?
C28' C27 C29' 113.8(10) . . ?
C24 C27 C29' 108.6(5) . . ?
C28' C27 C30' 108.8(8) . . ?
C24 C27 C30' 106.3(5) . . ?
C29' C27 C30' 103.5(6) . . ?
C27 C28 H28A 109.5 . . ?
C27 C28 H28B 109.5 . . ?
H28A C28 H28B 109.5 . . ?
C27 C28 H28C 109.5 . . ?
H28A C28 H28C 109.5 . . ?
H28B C28 H28C 109.5 . . ?
C27 C29 H29A 109.5 . . ?
C27 C29 H29B 109.5 . . ?
H29A C29 H29B 109.5 . . ?
C27 C29 H29C 109.5 . . ?
H29A C29 H29C 109.5 . . ?
H29B C29 H29C 109.5 . . ?
C27 C30 H30A 109.5 . . ?
C27 C30 H30B 109.5 . . ?
H30A C30 H30B 109.5 . . ?
C27 C30 H30C 109.5 . . ?
H30A C30 H30C 109.5 . . ?
H30B C30 H30C 109.5 . . ?
C27 C28' H28D 109.5 . . ?
C27 C28' H28E 109.5 . . ?
H28D C28' H28E 109.5 . . ?
C27 C28' H28F 109.5 . . ?
H28D C28' H28F 109.5 . . ?
H28E C28' H28F 109.5 . . ?
C27 C29' H29D 109.5 . . ?
C27 C29' H29E 109.5 . . ?
H29D C29' H29E 109.5 . . ?
C27 C29' H29F 109.5 . . ?
H29D C29' H29F 109.5 . . ?
H29E C29' H29F 109.5 . . ?
C27 C30' H30D 109.5 . . ?
C27 C30' H30E 109.5 . . ?
H30D C30' H30E 109.5 . . ?
C27 C30' H30F 109.5 . . ?
H30D C30' H30F 109.5 . . ?
H30E C30' H30F 109.5 . . ?
O31 C31 C32 121.41(14) . 6_657 ?
O31 C31 C32 121.41(14) . . ?
C32 C31 C32 117.2(3) 6_657 . ?
C31 C32 H32A 109.5 . . ?
C31 C32 H32B 109.5 . . ?
H32A C32 H32B 109.5 . . ?
C31 C32 H32C 109.5 . . ?
H32A C32 H32C 109.5 . . ?
H32B C32 H32C 109.5 . . ?

loop_
_geom_bond_atom_site_label_1
_geom_bond_atom_site_label_2
_geom_bond_distance
_geom_bond_site_symmetry_2
_geom_bond_publ_flag
B1 O1 1.357(2) . ?
B1 C11 1.577(2) . ?
B1 C1 1.582(2) . ?
O1 H1 0.91(3) . ?
C1 C3 1.397(2) 5_666 ?
C1 C2 1.412(2) . ?
C2 C3 1.402(2) . ?
C2 C4 1.438(2) . ?
C3 H3 0.9500 . ?
C4 C5 1.198(2) . ?
C5 C21 1.437(2) . ?
C11 C16 1.405(2) . ?
C11 C12 1.410(2) . ?
C12 C13 1.394(3) . ?
C12 C17 1.510(3) . ?
C13 C14 1.381(3) . ?
C13 H13 0.9500 . ?
C14 C15 1.386(3) . ?
C14 C18 1.513(3) . ?
C15 C16 1.391(3) . ?
C15 H15 0.9500 . ?
C16 C19 1.510(3) . ?
C17 H17A 0.9800 . ?
C17 H17B 0.9800 . ?
C17 H17C 0.9800 . ?
C18 H18A 0.9800 . ?
C18 H18B 0.9800 . ?
C18 H18C 0.9800 . ?
C19 H19A 0.9800 . ?
C19 H19B 0.9800 . ?
C19 H19C 0.9800 . ?
C21 C22 1.382(3) . ?
C21 C26 1.384(3) . ?
C22 C23 1.388(3) . ?
C22 H22 0.9500 . ?
C23 C24 1.387(3) . ?
C23 H23 0.9500 . ?
C24 C25 1.373(3) . ?
C24 C27 1.539(3) . ?
C25 C26 1.388(3) . ?
C25 H25 0.9500 . ?
C26 H26 0.9500 . ?
C27 C30 1.498(8) . ?
C27 C29 1.479(10) . ?
C27 C28' 1.474(10) . ?
C27 C28 1.565(8) . ?
C27 C29' 1.524(7) . ?
C27 C30' 1.562(10) . ?
C28 H28A 0.9800 . ?
C28 H28B 0.9800 . ?
C28 H28C 0.9800 . ?
C29 H29A 0.9800 . ?
C29 H29B 0.9800 . ?
C29 H29C 0.9800 . ?
C30 H30A 0.9800 . ?
C30 H30B 0.9800 . ?
C30 H30C 0.9800 . ?
C28' H28D 0.9800 . ?
C28' H28E 0.9800 . ?
C28' H28F 0.9800 . ?
C29' H29D 0.9800 . ?
C29' H29E 0.9800 . ?
C29' H29F 0.9800 . ?
C30' H30D 0.9800 . ?
C30' H30E 0.9800 . ?
C30' H30F 0.9800 . ?
O31 C31 1.218(3) . ?
C31 C32 1.480(3) 6_657 ?
C31 C32 1.480(3) . ?
C32 H32A 0.9800 . ?
C32 H32B 0.9800 . ?
C32 H32C 0.9800 . ?

loop_
_geom_hbond_atom_site_label_D
_geom_hbond_atom_site_label_H
_geom_hbond_atom_site_label_A
_geom_hbond_distance_DH
_geom_hbond_distance_HA
_geom_hbond_distance_DA
_geom_hbond_angle_DHA
_geom_hbond_site_symmetry_A
_geom_hbond_publ_flag
O1 H1 O31 0.91(3) 1.92(3) 2.7998(17) 164(2) . yes

loop_
_geom_torsion_atom_site_label_1
_geom_torsion_atom_site_label_2
_geom_torsion_atom_site_label_3
_geom_torsion_atom_site_label_4
_geom_torsion
_geom_torsion_site_symmetry_1
_geom_torsion_site_symmetry_2
_geom_torsion_site_symmetry_3
_geom_torsion_site_symmetry_4
_geom_torsion_publ_flag
O1 B1 C1 C3 26.1(2) . . . 5_666 ?
C11 B1 C1 C3 -148.67(17) . . . 5_666 ?
O1 B1 C1 C2 -157.62(16) . . . . ?
C11 B1 C1 C2 27.6(3) . . . . ?
C3 C1 C2 C3 1.0(3) 5_666 . . . ?
B1 C1 C2 C3 -175.25(16) . . . . ?
C3 C1 C2 C4 -176.12(16) 5_666 . . . ?
B1 C1 C2 C4 7.6(3) . . . . ?
C1 C2 C3 C1 -1.0(3) . . . 5_666 ?
C4 C2 C3 C1 176.20(16) . . . 5_666 ?
O1 B1 C11 C16 -116.02(19) . . . . ?
C1 B1 C11 C16 58.4(2) . . . . ?
O1 B1 C11 C12 61.1(2) . . . . ?
C1 B1 C11 C12 -124.40(19) . . . . ?
C16 C11 C12 C13 -1.0(3) . . . . ?
B1 C11 C12 C13 -178.15(16) . . . . ?
C16 C11 C12 C17 -179.82(18) . . . . ?
B1 C11 C12 C17 3.0(3) . . . . ?
C11 C12 C13 C14 0.5(3) . . . . ?
C17 C12 C13 C14 179.3(2) . . . . ?
C12 C13 C14 C15 0.1(3) . . . . ?
C12 C13 C14 C18 -178.5(2) . . . . ?
C13 C14 C15 C16 -0.2(3) . . . . ?
C18 C14 C15 C16 178.5(2) . . . . ?
C14 C15 C16 C11 -0.3(3) . . . . ?
C14 C15 C16 C19 177.53(19) . . . . ?
C12 C11 C16 C15 0.9(3) . . . . ?
B1 C11 C16 C15 178.13(17) . . . . ?
C12 C11 C16 C19 -176.92(17) . . . . ?
B1 C11 C16 C19 0.3(3) . . . . ?
C26 C21 C22 C23 1.1(4) . . . . ?
C5 C21 C22 C23 -178.8(2) . . . . ?
C21 C22 C23 C24 0.2(4) . . . . ?
C22 C23 C24 C25 -1.0(4) . . . . ?
C22 C23 C24 C27 179.8(2) . . . . ?
C23 C24 C25 C26 0.5(4) . . . . ?
C27 C24 C25 C26 179.7(2) . . . . ?
C22 C21 C26 C25 -1.6(3) . . . . ?
C5 C21 C26 C25 178.3(2) . . . . ?
C24 C25 C26 C21 0.8(4) . . . . ?
C25 C24 C27 C30 109.2(11) . . . . ?
C23 C24 C27 C30 -71.6(11) . . . . ?
C25 C24 C27 C29 -126.7(9) . . . . ?
C23 C24 C27 C29 52.5(9) . . . . ?
C25 C24 C27 C28' 12.8(12) . . . . ?
C23 C24 C27 C28' -168.0(12) . . . . ?
C25 C24 C27 C28 -8.0(5) . . . . ?
C23 C24 C27 C28 171.2(5) . . . . ?
C25 C24 C27 C29' -116.0(6) . . . . ?
C23 C24 C27 C29' 63.2(6) . . . . ?
C25 C24 C27 C30' 133.2(5) . . . . ?
C23 C24 C27 C30' -47.6(6) . . . . ?
